data_2214374
loop_
_publ_author_name
'Hu, Chuanjiang'
'Noll, Bruce C.'
'Scheidt, W. Robert.'

_publ_section_title
;
 The highly saddled octaethyltetraphenylporphyrin-[H~4~OETPP]
 dichloride toluene 1.33-solvate
;
_journal_coeditor_code PK2027
_journal_issue 7
_journal_name_full 'Acta Crystallographica Section E'
_journal_page_first o3128
_journal_page_last o3128
_journal_paper_doi 10.1107/S1600536807027018
_journal_volume 63
_journal_year 2007
_chemical_formula_iupac 'C60 H64 N4 2+, 2Cl -, 1.33C7 H8'
_chemical_formula_moiety 'C60 H64 N4 2+, 2(Cl -), 1.33(C7 H8)'
_chemical_formula_sum 'C69.33 H74.67 Cl2 N4'
_chemical_formula_weight 1034.90
_chemical_name_common H~4~OETPP2Cl
_chemical_name_systematic
;
2,3,7,8,12,13,17,18-octaethyl-5,10,15,20-tetraphenylporphyrin dichloride
toluene 1.33-solvate
;
_space_group_IT_number 220
_symmetry_cell_setting cubic
_symmetry_space_group_name_Hall 'I -4bd 2c 3'
_symmetry_space_group_name_H-M 'I -4 3 d'
_atom_sites_solution_hydrogens geom
_atom_sites_solution_primary direct
_atom_sites_solution_secondary difmap
_audit_creation_method SHELXL-97
_cell_angle_alpha 90.00
_cell_angle_beta 90.00
_cell_angle_gamma 90.00
_cell_formula_units_Z 12
_cell_length_a 25.8135(2)
_cell_length_b 25.8135(2)
_cell_length_c 25.8135(2)
_cell_measurement_reflns_used 9107
_cell_measurement_temperature 100(2)
_cell_measurement_theta_max 27.0
_cell_measurement_theta_min 2.2
_cell_volume 17200.5(2)
_computing_cell_refinement 'APEX2 and SAINT (Bruker--Nonius, 2004)'
_computing_data_collection 'APEX2 (Bruker--Nonius, 2004)'
_computing_data_reduction 'SAINT and XPREP (Sheldrick, 2005)'
_computing_molecular_graphics 'XP (Sheldrick, 1998) and PLATON (Spek, 2003)'
_computing_publication_material SHELXTL
_computing_structure_refinement SHELXTL
_computing_structure_solution 'SHELXTL (Sheldrick, 2001)'
_diffrn_ambient_temperature 100(2)
_diffrn_detector_area_resol_mean 8.33
_diffrn_measured_fraction_theta_full 1.000
_diffrn_measured_fraction_theta_max 1.000
_diffrn_measurement_device_type 'Bruker APEX II CCD area-detector'
_diffrn_measurement_method '\f and \w'
_diffrn_radiation_monochromator graphite
_diffrn_radiation_source 'fine-focus sealed tube'
_diffrn_radiation_type MoK\a
_diffrn_radiation_wavelength 0.71073
_diffrn_reflns_av_R_equivalents 0.0401
_diffrn_reflns_av_sigmaI/netI 0.0106
_diffrn_reflns_limit_h_max 36
_diffrn_reflns_limit_h_min -36
_diffrn_reflns_limit_k_max 36
_diffrn_reflns_limit_k_min -36
_diffrn_reflns_limit_l_max 29
_diffrn_reflns_limit_l_min -36
_diffrn_reflns_number 176336
_diffrn_reflns_theta_full 30.58
_diffrn_reflns_theta_max 30.6
_diffrn_reflns_theta_min 1.9
_diffrn_standards_number 0
_exptl_absorpt_coefficient_mu 0.16
_exptl_absorpt_correction_T_max 0.955
_exptl_absorpt_correction_T_min 0.936
_exptl_absorpt_correction_type multi-scan
_exptl_absorpt_process_details '(SADABS; Sheldrick, 2004)'
_exptl_crystal_colour red
_exptl_crystal_density_diffrn 1.199
_exptl_crystal_density_method 'not measured'
_exptl_crystal_description block
_exptl_crystal_F_000 6632
_exptl_crystal_size_max 0.42
_exptl_crystal_size_mid 0.32
_exptl_crystal_size_min 0.29
_refine_diff_density_max .42
_refine_diff_density_min -.20
_refine_ls_abs_structure_details 'Flack (1983), 2073 Friedel pairs'
_refine_ls_abs_structure_Flack -0.07(7)
_refine_ls_extinction_method none
_refine_ls_goodness_of_fit_ref 1.15
_refine_ls_hydrogen_treatment constr
_refine_ls_matrix_type full
_refine_ls_number_parameters 271
_refine_ls_number_reflns 4414
_refine_ls_number_restraints 42
_refine_ls_restrained_S_all 1.14
_refine_ls_R_factor_all 0.0600
_refine_ls_R_factor_gt 0.0456
_refine_ls_shift/su_max 0.003
_refine_ls_shift/su_mean 0.000
_refine_ls_structure_factor_coef Fsqd
_refine_ls_weighting_details 'calc w=1/[\s^2^(Fo^2^)+(0.0734P)^2^+9.3007P] where P=(Fo^2^+2Fc^2^)/3'
_refine_ls_weighting_scheme calc
_refine_ls_wR_factor_gt 0.119
_refine_ls_wR_factor_ref 0.139
_reflns_number_gt 3859
_reflns_number_total 4414
_reflns_threshold_expression I>2\s(I)
_cod_data_source_file pk2027.cif
_cod_data_source_block I
_cod_database_code 2214374
_cod_database_fobs_code 2214374

loop_
_symmetry_equiv_pos_as_xyz
'x, y, z'
'-x+1/2, -y, z+1/2'
'-x, y+1/2, -z+1/2'
'x+1/2, -y+1/2, -z'
'z, x, y'
'z+1/2, -x+1/2, -y'
'-z+1/2, -x, y+1/2'
'-z, x+1/2, -y+1/2'
'y, z, x'
'-y, z+1/2, -x+1/2'
'y+1/2, -z+1/2, -x'
'-y+1/2, -z, x+1/2'
'y+1/4, x+1/4, z+1/4'
'-y+1/4, -x+3/4, z+3/4'
'y+3/4, -x+1/4, -z+3/4'
'-y+3/4, x+3/4, -z+1/4'
'x+1/4, z+1/4, y+1/4'
'-x+3/4, z+3/4, -y+1/4'
'-x+1/4, -z+3/4, y+3/4'
'x+3/4, -z+1/4, -y+3/4'
'z+1/4, y+1/4, x+1/4'
'z+3/4, -y+1/4, -x+3/4'
'-z+3/4, y+3/4, -x+1/4'
'-z+1/4, -y+3/4, x+3/4'
'x+1/2, y+1/2, z+1/2'
'-x+1, -y+1/2, z+1'
'-x+1/2, y+1, -z+1'
'x+1, -y+1, -z+1/2'
'z+1/2, x+1/2, y+1/2'
'z+1, -x+1, -y+1/2'
'-z+1, -x+1/2, y+1'
'-z+1/2, x+1, -y+1'
'y+1/2, z+1/2, x+1/2'
'-y+1/2, z+1, -x+1'
'y+1, -z+1, -x+1/2'
'-y+1, -z+1/2, x+1'
'y+3/4, x+3/4, z+3/4'
'-y+3/4, -x+5/4, z+5/4'
'y+5/4, -x+3/4, -z+5/4'
'-y+5/4, x+5/4, -z+3/4'
'x+3/4, z+3/4, y+3/4'
'-x+5/4, z+5/4, -y+3/4'
'-x+3/4, -z+5/4, y+5/4'
'x+5/4, -z+3/4, -y+5/4'
'z+3/4, y+3/4, x+3/4'
'z+5/4, -y+3/4, -x+5/4'
'-z+5/4, y+5/4, -x+3/4'
'-z+3/4, -y+5/4, x+5/4'

loop_
_atom_site_type_symbol
_atom_site_label
_atom_site_fract_x
_atom_site_fract_y
_atom_site_fract_z
_atom_site_U_iso_or_equiv
_atom_site_adp_type
_atom_site_calc_flag
_atom_site_refinement_flags
_atom_site_occupancy
_atom_site_disorder_assembly
_atom_site_disorder_group
Cl Cl1 0.5000 0.2500 0.02930(2) 0.03694(15) Uani d S 1 . .
N N1 0.53228(5) 0.32591(5) 0.12214(5) 0.0251(2) Uani d . 1 . .
H H1A 0.5196 0.3011 0.1025 0.030 Uiso calc R 1 . .
C C1 0.50375(6) 0.36471(6) 0.14469(6) 0.0249(3) Uani d . 1 . .
C C2 0.53873(6) 0.39489(6) 0.17608(6) 0.0270(3) Uani d . 1 . .
C C3 0.58772(6) 0.37522(6) 0.16901(6) 0.0274(3) Uani d . 1 . .
C C4 0.58334(6) 0.33159(6) 0.13465(6) 0.0256(3) Uani d . 1 A .
C C5 0.52423(8) 0.43372(7) 0.21691(7) 0.0337(3) Uani d . 1 . .
H H5A 0.5000 0.4594 0.2019 0.040 Uiso calc R 1 . .
H H5B 0.5557 0.4524 0.2284 0.040 Uiso calc R 1 . .
C C6 0.49915(12) 0.40811(10) 0.26289(9) 0.0524(6) Uani d . 1 . .
H H6A 0.4912 0.4343 0.2892 0.079 Uiso calc R 1 . .
H H6B 0.5228 0.3823 0.2775 0.079 Uiso calc R 1 . .
H H6C 0.4670 0.3911 0.2519 0.079 Uiso calc R 1 . .
C C7 0.63502(7) 0.39025(8) 0.19900(8) 0.0370(4) Uani d . 1 . .
H H7A 0.6305 0.4258 0.2128 0.044 Uiso calc R 1 . .
H H7B 0.6654 0.3904 0.1755 0.044 Uiso calc R 1 . .
C C8 0.64522(10) 0.35331(11) 0.24360(10) 0.0535(6) Uani d . 1 . .
H H8A 0.6745 0.3661 0.2642 0.080 Uiso calc R 1 . .
H H8B 0.6534 0.3189 0.2299 0.080 Uiso calc R 1 . .
H H8C 0.6143 0.3511 0.2656 0.080 Uiso calc R 1 . .
C C9 0.62278(6) 0.29898(6) 0.11615(6) 0.0274(3) Uani d . 1 . .
C C10A 0.6751(4) 0.3241(7) 0.1054(7) 0.026(2) Uani d P 0.58(4) A -1
C C11A 0.7208(5) 0.3005(5) 0.1244(5) 0.0376(17) Uani d P 0.58(4) A -1
H H11A 0.7192 0.2695 0.1443 0.045 Uiso calc PR 0.58(4) A -1
C C12A 0.7684(4) 0.3239(6) 0.1133(4) 0.048(3) Uani d P 0.58(4) A -1
H H12A 0.7994 0.3093 0.1269 0.057 Uiso calc PR 0.58(4) A -1
C C13A 0.7710(4) 0.3681(6) 0.0827(5) 0.052(2) Uani d P 0.58(4) A -1
H H13A 0.8036 0.3831 0.0747 0.062 Uiso calc PR 0.58(4) A -1
C C14A 0.7261(5) 0.3903(4) 0.0640(4) 0.0441(18) Uani d P 0.58(4) A -1
H H14A 0.7281 0.4205 0.0431 0.053 Uiso calc PR 0.58(4) A -1
C C15A 0.6778(6) 0.3686(6) 0.0754(5) 0.0331(18) Uani d P 0.58(4) A -1
H H15A 0.6470 0.3843 0.0628 0.040 Uiso calc PR 0.58(4) A -1
C C10B 0.6743(7) 0.3166(10) 0.1126(10) 0.039(5) Uani d P 0.42(4) A -2
C C11B 0.7144(7) 0.2923(9) 0.1366(9) 0.050(3) Uani d P 0.42(4) A -2
H H11B 0.7078 0.2648 0.1601 0.060 Uiso calc PR 0.42(4) A -2
C C12B 0.7645(7) 0.3075(9) 0.1268(11) 0.060(4) Uani d P 0.42(4) A -2
H H12B 0.7918 0.2880 0.1419 0.072 Uiso calc PR 0.42(4) A -2
C C13B 0.7765(5) 0.3469(12) 0.0981(10) 0.067(7) Uani d P 0.42(4) A -2
H H13B 0.8118 0.3558 0.0925 0.081 Uiso calc PR 0.42(4) A -2
C C14B 0.7372(9) 0.3762(11) 0.0757(7) 0.066(5) Uani d P 0.42(4) A -2
H H14B 0.7447 0.4064 0.0561 0.079 Uiso calc PR 0.42(4) A -2
C C15B 0.6847(9) 0.3592(10) 0.0833(9) 0.046(4) Uani d P 0.42(4) A -2
H H15B 0.6571 0.3779 0.0678 0.055 Uiso calc PR 0.42(4) A -2
C C21 0.6692(6) 0.1960(7) 0.2840(5) 0.080(4) Uani d PU 0.33 B -1
C C22 0.6698(7) 0.2339(6) 0.3206(6) 0.092(4) Uani d PU 0.33 B -1
H H22A 0.6514 0.2649 0.3132 0.111 Uiso calc PR 0.33 B -1
C C23 0.6957(6) 0.2311(6) 0.3687(5) 0.080(3) Uani d PU 0.33 B -1
H H23A 0.6928 0.2582 0.3935 0.096 Uiso calc PR 0.33 B -1
C C24 0.7247(5) 0.1886(6) 0.3782(5) 0.089(3) Uani d PU 0.33 B -1
H H24A 0.7439 0.1857 0.4095 0.107 Uiso calc PR 0.33 B -1
C C25 0.7261(6) 0.1458(7) 0.3383(6) 0.094(4) Uani d PU 0.33 B -1
H H25A 0.7455 0.1151 0.3443 0.113 Uiso calc PR 0.33 B -1
C C26 0.6988(7) 0.1521(6) 0.2935(5) 0.079(3) Uani d PU 0.33 B -1
H H26A 0.7002 0.1257 0.2679 0.095 Uiso calc PR 0.33 B -1
C C27 0.6384(7) 0.1992(6) 0.2345(6) 0.111(6) Uani d PU 0.33 B -1
H H27A 0.6200 0.1665 0.2289 0.166 Uiso calc PR 0.33 B -1
H H27B 0.6619 0.2058 0.2054 0.166 Uiso calc PR 0.33 B -1
H H27C 0.6133 0.2276 0.2371 0.166 Uiso calc PR 0.33 B -1

loop_
_atom_site_aniso_label
_atom_site_aniso_U_11
_atom_site_aniso_U_22
_atom_site_aniso_U_33
_atom_site_aniso_U_12
_atom_site_aniso_U_13
_atom_site_aniso_U_23
Cl1 0.0396(3) 0.0432(3) 0.0280(3) -0.0041(3) 0.000 0.000
N1 0.0245(6) 0.0252(6) 0.0257(6) -0.0014(5) -0.0018(5) -0.0030(5)
C1 0.0275(7) 0.0229(6) 0.0242(6) 0.0000(5) -0.0019(5) -0.0001(5)
C2 0.0319(7) 0.0240(7) 0.0250(7) -0.0005(6) -0.0039(5) -0.0011(5)
C3 0.0295(7) 0.0265(7) 0.0263(7) -0.0026(6) -0.0029(6) -0.0039(6)
C4 0.0252(7) 0.0257(7) 0.0260(7) -0.0037(5) -0.0014(5) -0.0015(6)
C5 0.0365(8) 0.0303(8) 0.0343(8) 0.0060(6) -0.0060(7) -0.0076(6)
C6 0.0664(14) 0.0536(12) 0.0371(10) 0.0086(11) 0.0127(10) -0.0089(9)
C7 0.0304(8) 0.0403(9) 0.0402(9) -0.0037(7) -0.0043(7) -0.0164(8)
C8 0.0437(11) 0.0739(15) 0.0429(11) 0.0034(11) -0.0187(9) -0.0073(11)
C9 0.0253(7) 0.0291(7) 0.0279(7) -0.0028(6) -0.0018(6) -0.0040(5)
C10A 0.017(3) 0.029(5) 0.033(3) -0.006(2) 0.0045(16) -0.006(3)
C11A 0.025(3) 0.045(3) 0.043(4) -0.003(2) 0.005(2) -0.019(3)
C12A 0.021(3) 0.064(8) 0.058(5) -0.018(4) 0.010(3) -0.027(5)
C13A 0.036(3) 0.067(5) 0.052(4) -0.028(3) 0.021(3) -0.031(3)
C14A 0.051(4) 0.049(3) 0.033(3) -0.025(3) 0.014(3) -0.014(2)
C15A 0.040(4) 0.030(3) 0.030(3) -0.011(3) 0.013(3) -0.001(2)
C10B 0.048(6) 0.027(6) 0.041(8) -0.013(3) 0.009(3) -0.012(6)
C11B 0.022(4) 0.074(9) 0.055(8) -0.002(4) -0.003(5) -0.033(6)
C12B 0.030(4) 0.063(8) 0.086(11) -0.013(5) 0.004(5) -0.036(7)
C13B 0.031(4) 0.097(16) 0.073(12) -0.033(8) 0.018(6) -0.049(11)
C14B 0.069(11) 0.089(11) 0.041(6) -0.049(9) 0.022(6) -0.022(6)
C15B 0.039(4) 0.049(10) 0.049(8) -0.009(5) 0.006(5) -0.011(6)
C21 0.085(8) 0.108(10) 0.048(5) 0.047(8) -0.011(5) -0.018(5)
C22 0.115(11) 0.102(10) 0.060(7) 0.023(9) -0.013(7) -0.004(7)
C23 0.080(8) 0.088(8) 0.072(7) 0.031(6) -0.014(5) -0.019(6)
C24 0.088(7) 0.108(9) 0.071(6) 0.012(7) 0.007(6) 0.025(6)
C25 0.113(10) 0.089(9) 0.081(8) -0.029(8) -0.041(7) 0.026(7)
C26 0.098(9) 0.075(7) 0.065(6) -0.018(7) -0.037(6) -0.004(5)
C27 0.165(16) 0.101(10) 0.067(7) 0.043(10) -0.017(9) -0.016(7)

loop_
_atom_type_symbol
_atom_type_description
_atom_type_scat_dispersion_real
_atom_type_scat_dispersion_imag
_atom_type_scat_source
C C .0033 .0016 'International Tables Vol C Tables 4.2.6.8 and 6.1.1.4'
H H .0000 .0000 'International Tables Vol C Tables 4.2.6.8 and 6.1.1.4'
N N .0061 .0033 'International Tables Vol C Tables 4.2.6.8 and 6.1.1.4'
Cl Cl .1484 .1585 'International Tables Vol C Tables 4.2.6.8 and 6.1.1.4'

loop_
_geom_angle_atom_site_label_1
_geom_angle_atom_site_label_2
_geom_angle_atom_site_label_3
_geom_angle_site_symmetry_1
_geom_angle_site_symmetry_3
_geom_angle
C4 N1 C1 . . 109.84(13)
C4 N1 H1A . . 125.1
C1 N1 H1A . . 125.1
N1 C1 C9 . 16_545 122.92(14)
N1 C1 C2 . . 107.24(13)
C9 C1 C2 16_545 . 129.69(14)
C3 C2 C1 . . 107.58(14)
C3 C2 C5 . . 124.67(15)
C1 C2 C5 . . 126.78(15)
C2 C3 C4 . . 107.39(14)
C2 C3 C7 . . 125.87(15)
C4 C3 C7 . . 125.88(15)
N1 C4 C9 . . 123.72(14)
N1 C4 C3 . . 107.82(13)
C9 C4 C3 . . 128.46(14)
C2 C5 C6 . . 111.57(16)
C2 C5 H5A . . 109.3
C6 C5 H5A . . 109.3
C2 C5 H5B . . 109.3
C6 C5 H5B . . 109.3
H5A C5 H5B . . 108.0
C5 C6 H6A . . 109.5
C5 C6 H6B . . 109.5
H6A C6 H6B . . 109.5
C5 C6 H6C . . 109.5
H6A C6 H6C . . 109.5
H6B C6 H6C . . 109.5
C3 C7 C8 . . 111.77(17)
C3 C7 H7A . . 109.3
C8 C7 H7A . . 109.3
C3 C7 H7B . . 109.3
C8 C7 H7B . . 109.3
H7A C7 H7B . . 107.9
C7 C8 H8A . . 109.5
C7 C8 H8B . . 109.5
H8A C8 H8B . . 109.5
C7 C8 H8C . . 109.5
H8A C8 H8C . . 109.5
H8B C8 H8C . . 109.5
C4 C9 C1 . 39_454 122.72(14)
C4 C9 C10B . . 120.9(9)
C1 C9 C10B 39_454 . 116.1(10)
C4 C9 C10A . . 116.8(6)
C1 C9 C10A 39_454 . 120.4(6)
C15A C10A C11A . . 120.6(11)
C15A C10A C9 . . 119.8(10)
C11A C10A C9 . . 119.6(13)
C12A C11A C10A . . 118.4(11)
C12A C11A H11A . . 120.8
C10A C11A H11A . . 120.8
C13A C12A C11A . . 120.9(10)
C13A C12A H12A . . 119.5
C11A C12A H12A . . 119.5
C14A C13A C12A . . 120.0(7)
C14A C13A H13A . . 120.0
C12A C13A H13A . . 120.0
C13A C14A C15A . . 120.6(8)
C13A C14A H14A . . 119.7
C15A C14A H14A . . 119.7
C10A C15A C14A . . 119.6(10)
C10A C15A H15A . . 120.2
C14A C15A H15A . . 120.2
C15B C10B C11B . . 118.4(19)
C15B C10B C9 . . 119.0(19)
C11B C10B C9 . . 123(2)
C10B C11B C12B . . 120.0(18)
C10B C11B H11B . . 120.0
C12B C11B H11B . . 120.0
C13B C12B C11B . . 124(2)
C13B C12B H12B . . 118.2
C11B C12B H12B . . 118.2
C12B C13B C14B . . 119.3(15)
C12B C13B H13B . . 120.4
C14B C13B H13B . . 120.4
C13B C14B C15B . . 117.7(12)
C13B C14B H14B . . 121.2
C15B C14B H14B . . 121.2
C10B C15B C14B . . 120.6(16)
C10B C15B H15B . . 119.7
C14B C15B H15B . . 119.7
C22 C21 C26 . . 117.3(11)
C22 C21 C27 . . 123.7(16)
C26 C21 C27 . . 119.0(16)
C21 C22 C23 . . 125.4(16)
C21 C22 H22A . . 117.3
C23 C22 H22A . . 117.3
C24 C23 C22 . . 117.6(13)
C24 C23 H23A . . 121.2
C22 C23 H23A . . 121.2
C23 C24 C25 . . 118.9(13)
C23 C24 H24A . . 120.5
C25 C24 H24A . . 120.5
C26 C25 C24 . . 118.6(16)
C26 C25 H25A . . 120.7
C24 C25 H25A . . 120.7
C25 C26 C21 . . 122.0(16)
C25 C26 H26A . . 119.0
C21 C26 H26A . . 119.0

loop_
_geom_bond_atom_site_label_1
_geom_bond_atom_site_label_2
_geom_bond_site_symmetry_2
_geom_bond_distance
N1 C4 . 1.365(2)
N1 C1 . 1.3729(19)
N1 H1A . 0.8800
C1 C9 16_545 1.405(2)
C1 C2 . 1.442(2)
C2 C3 . 1.375(2)
C2 C5 . 1.502(2)
C3 C4 . 1.438(2)
C3 C7 . 1.497(2)
C4 C9 . 1.405(2)
C5 C6 . 1.505(3)
C5 H5A . 0.9900
C5 H5B . 0.9900
C6 H6A . 0.9800
C6 H6B . 0.9800
C6 H6C . 0.9800
C7 C8 . 1.518(3)
C7 H7A . 0.9900
C7 H7B . 0.9900
C8 H8A . 0.9800
C8 H8B . 0.9800
C8 H8C . 0.9800
C9 C1 39_454 1.405(2)
C9 C10B . 1.41(2)
C9 C10A . 1.524(13)
C10A C15A . 1.39(2)
C10A C11A . 1.42(2)
C11A C12A . 1.398(12)
C11A H11A . 0.9500
C12A C13A . 1.390(10)
C12A H12A . 0.9500
C13A C14A . 1.379(14)
C13A H13A . 0.9500
C14A C15A . 1.398(19)
C14A H14A . 0.9500
C15A H15A . 0.9500
C10B C15B . 1.36(3)
C10B C11B . 1.36(3)
C11B C12B . 1.374(18)
C11B H11B . 0.9500
C12B C13B . 1.296(18)
C12B H12B . 0.9500
C13B C14B . 1.39(2)
C13B H13B . 0.9500
C14B C15B . 1.44(3)
C14B H14B . 0.9500
C15B H15B . 0.9500
C21 C22 . 1.360(19)
C21 C26 . 1.39(2)
C21 C27 . 1.506(17)
C22 C23 . 1.411(19)
C22 H22A . 0.9500
C23 C24 . 1.352(18)
C23 H23A . 0.9500
C24 C25 . 1.51(3)
C24 H24A . 0.9500
C25 C26 . 1.365(17)
C25 H25A . 0.9500
C26 H26A . 0.9500
C27 H27A . 0.9800
C27 H27B . 0.9800
C27 H27C . 0.9800
